data_2311364
loop_
_publ_author_name
'Kai, Keisuke'
'Hamaguchi, Tomohiko'
'Ando, Isao'

_publ_section_title
;
 Crystal structure of
 bis-(1,10-phenanthroline-\k<sup>2</sup><i>N</i>,<i>N</i>')(1,3-thia-zole-2-thiol-ato-\k<sup>2</sup><i>S</i><sup>2</sup>,<i>N</i>)nickel(II)
 hexa-fluorido-phosphate 1,4-dioxane sesquisolvate.
;
_journal_coeditor_code WM5374
_journal_issue 'Pt 4'
_journal_name_full 'Acta crystallographica. Section E, Crystallographic communications'
_journal_page_first 590
_journal_page_last 593
_journal_paper_doi 10.1107/S205698901700456X
_journal_volume 73
_journal_year 2017
_chemical_formula_iupac '[Ni (C3 H2 N1 S2) (C12 H8 N2)2] P F6, 1.5C4 H8 O2'
_chemical_formula_moiety 'C27 H18 N5 Ni S2 +, F6 P -, 1.5(C4 H8 O2)'
_chemical_formula_sum 'C33 H30 F6 N5 Ni O3 P S2'
_chemical_formula_weight 812.42
_chemical_name_systematic
;Bis(1,10-phenanthroline-\k^2^<i>N</i>,<i>N</i>')(1,3-thiazole-2-thiolato-\k^2^<i>S</i>^2^,<i>N</i>)nickel(II) hexafluoridophosphate
1,4-dioxane sesquisolvate
;
_space_group_crystal_system triclinic
_space_group_IT_number 2
_space_group_name_Hall '-P 1'
_space_group_name_H-M_alt 'P -1'
_atom_sites_solution_hydrogens geom
_atom_sites_solution_primary direct
_atom_sites_solution_secondary difmap
_audit_creation_method SHELXL-2016/6
_cell_angle_alpha 88.490(2)
_cell_angle_beta 89.166(2)
_cell_angle_gamma 83.278(2)
_cell_formula_units_Z 2
_cell_length_a 9.1800(2)
_cell_length_b 12.1460(2)
_cell_length_c 14.9005(3)
_cell_measurement_reflns_used 17089
_cell_measurement_temperature 110(2)
_cell_measurement_theta_max 31.2680
_cell_measurement_theta_min 2.6590
_cell_volume 1649.31(6)
_computing_cell_refinement
;
CrysAlis PRO (Rigaku Oxford Diffraction, 2015)
;
_computing_data_collection
;
CrystalClear (Molecular Structure Corporation & Rigaku , 2001)
;
_computing_data_reduction
;
CrysAlis PRO (Rigaku Oxford Diffraction, 2015)
;
_computing_molecular_graphics
;
Mercury (Macrae <i>et al.</i>,  2006) and <i>Yadokari-XG</i> (Kabuto
<i>et al.</i>,  2009;
Wakita, 2001)
;
_computing_publication_material
;
<i>Yadokari-XG</i> (Kabuto <i>et al.</i>,  2009; Wakita, 2001),
PLATON (Spek, 2009) and
publCIF (Westrip, 2010)
;
_computing_structure_refinement
;
SHELXL2016 (Sheldrick, 2015<i>b</i>)
;
_computing_structure_solution
;
SHELXT2014 (Sheldrick, 2015<i>a</i>)
;
_diffrn_ambient_temperature 110(2)
_diffrn_measured_fraction_theta_full 0.998
_diffrn_measured_fraction_theta_max 0.900
_diffrn_measurement_device_type 'Rigaku Saturn 724+ CCD area-detector diffractometer'
_diffrn_measurement_method \w
_diffrn_radiation_type MoK\a
_diffrn_radiation_wavelength 0.71073
_diffrn_reflns_av_R_equivalents 0.0366
_diffrn_reflns_limit_h_max 12
_diffrn_reflns_limit_h_min -13
_diffrn_reflns_limit_k_max 17
_diffrn_reflns_limit_k_min -17
_diffrn_reflns_limit_l_max 21
_diffrn_reflns_limit_l_min -21
_diffrn_reflns_number 30580
_diffrn_reflns_theta_full 25.242
_diffrn_reflns_theta_max 31.143
_diffrn_reflns_theta_min 2.639
_exptl_absorpt_coefficient_mu 0.842
_exptl_absorpt_correction_T_max 1.00000
_exptl_absorpt_correction_T_min 0.94199
_exptl_absorpt_correction_type multi-scan
_exptl_absorpt_process_details
;
(<i>CrysAlis PRO</i>; Rigaku Oxford Diffraction, 2015)
;
_exptl_crystal_colour 'pale brown'
_exptl_crystal_density_diffrn 1.636
_exptl_crystal_description block
_exptl_crystal_F_000 832
_exptl_crystal_size_max 0.270
_exptl_crystal_size_mid 0.240
_exptl_crystal_size_min 0.160
_refine_diff_density_max 1.066
_refine_diff_density_min -0.551
_refine_ls_extinction_method none
_refine_ls_goodness_of_fit_ref 1.023
_refine_ls_hydrogen_treatment constr
_refine_ls_matrix_type full
_refine_ls_number_parameters 460
_refine_ls_number_reflns 9593
_refine_ls_number_restraints 0
_refine_ls_restrained_S_all 1.023
_refine_ls_R_factor_all 0.0519
_refine_ls_R_factor_gt 0.0412
_refine_ls_shift/su_max 0.001
_refine_ls_shift/su_mean 0.000
_refine_ls_structure_factor_coef Fsqd
_refine_ls_weighting_details 'w=1/[\s^2^(Fo^2^)+(0.0353P)^2^+1.5145P] where P=(Fo^2^+2Fc^2^)/3'
_refine_ls_weighting_scheme calc
_refine_ls_wR_factor_gt 0.0889
_refine_ls_wR_factor_ref 0.0941
_reflns_number_gt 8109
_reflns_number_total 9593
_reflns_threshold_expression 'I > 2\s(I)'
_cod_data_source_file wm5374sup1.cif
_cod_data_source_block I
_cod_database_code 2311364
_shelx_space_group_comment
;
The symmetry employed for this shelxl refinement is uniquely defined
by the following loop, which should always be used as a source of
symmetry information in preference to the above space-group names.
They are only intended as comments.
;
_shelx_estimated_absorpt_t_min 0.804
_shelx_estimated_absorpt_t_max 0.877

loop_
_space_group_symop_operation_xyz
'x, y, z'
'-x, -y, -z'

loop_
_atom_site_type_symbol
_atom_site_label
_atom_site_fract_x
_atom_site_fract_y
_atom_site_fract_z
_atom_site_U_iso_or_equiv
_atom_site_adp_type
_atom_site_calc_flag
_atom_site_occupancy
Ni Ni1 0.73044(2) 0.61812(2) 0.24062(2) 0.01241(6) Uani d 1
S S1 0.53398(5) 0.58427(4) 0.12496(3) 0.02027(10) Uani d 1
S S2 0.27542(5) 0.74630(4) 0.20072(3) 0.02077(10) Uani d 1
N N1 0.53418(17) 0.71330(13) 0.26332(10) 0.0156(3) Uani d 1
N N2 0.67416(17) 0.49693(12) 0.33146(10) 0.0149(3) Uani d 1
N N3 0.83585(16) 0.66322(12) 0.35503(10) 0.0141(3) Uani d 1
N N4 0.80703(16) 0.73517(12) 0.15381(10) 0.0135(3) Uani d 1
N N5 0.91276(17) 0.52383(12) 0.18870(10) 0.0145(3) Uani d 1
C C1 0.4540(2) 0.68055(15) 0.19814(12) 0.0168(3) Uani d 1
C C2 0.4575(2) 0.79119(15) 0.31651(12) 0.0163(3) Uani d 1
H H1 0.500491 0.823032 0.365735 0.020 Uiso calc 1
C C3 0.3158(2) 0.81894(16) 0.29321(13) 0.0200(4) Uani d 1
H H2 0.248221 0.870981 0.323482 0.024 Uiso calc 1
C C4 0.5919(2) 0.41613(15) 0.31850(13) 0.0193(4) Uani d 1
H H3 0.556632 0.407017 0.259865 0.023 Uiso calc 1
C C5 0.5550(2) 0.34380(16) 0.38736(14) 0.0233(4) Uani d 1
H H4 0.496199 0.286649 0.375371 0.028 Uiso calc 1
C C6 0.6045(2) 0.35620(16) 0.47238(14) 0.0235(4) Uani d 1
H H5 0.579898 0.307848 0.519931 0.028 Uiso calc 1
C C7 0.6921(2) 0.44098(16) 0.48883(12) 0.0191(4) Uani d 1
C C8 0.7474(2) 0.46125(17) 0.57547(13) 0.0249(4) Uani d 1
H H6 0.726221 0.415078 0.625286 0.030 Uiso calc 1
C C9 0.8292(2) 0.54520(18) 0.58738(13) 0.0254(4) Uani d 1
H H7 0.864927 0.556815 0.645483 0.030 Uiso calc 1
C C10 0.8632(2) 0.61703(16) 0.51402(12) 0.0191(4) Uani d 1
C C11 0.9467(2) 0.70618(17) 0.52245(14) 0.0239(4) Uani d 1
H H8 0.984806 0.721607 0.579105 0.029 Uiso calc 1
C C12 0.9726(2) 0.77056(16) 0.44835(14) 0.0222(4) Uani d 1
H H9 1.029589 0.830557 0.453062 0.027 Uiso calc 1
C C13 0.9142(2) 0.74704(15) 0.36545(13) 0.0178(4) Uani d 1
H H10 0.931415 0.792980 0.314734 0.021 Uiso calc 1
C C14 0.8106(2) 0.59880(15) 0.42826(12) 0.0151(3) Uani d 1
C C15 0.7239(2) 0.50946(15) 0.41569(12) 0.0156(3) Uani d 1
C C16 0.7508(2) 0.83886(15) 0.13609(12) 0.0169(3) Uani d 1
H H11 0.667891 0.869149 0.169923 0.020 Uiso calc 1
C C17 0.8085(2) 0.90583(15) 0.06957(13) 0.0194(4) Uani d 1
H H12 0.764610 0.979628 0.058505 0.023 Uiso calc 1
C C18 0.9287(2) 0.86359(15) 0.02080(12) 0.0179(4) Uani d 1
H H13 0.968495 0.907501 -0.024998 0.021 Uiso calc 1
C C19 0.9929(2) 0.75454(15) 0.03913(12) 0.0152(3) Uani d 1
C C20 1.1203(2) 0.70379(16) -0.00691(12) 0.0190(4) Uani d 1
H H14 1.163820 0.744055 -0.053612 0.023 Uiso calc 1
C C21 1.1801(2) 0.59931(16) 0.01492(12) 0.0193(4) Uani d 1
H H15 1.266761 0.568516 -0.015128 0.023 Uiso calc 1
C C22 1.1142(2) 0.53469(15) 0.08271(12) 0.0161(3) Uani d 1
C C23 1.1700(2) 0.42569(16) 0.10745(13) 0.0202(4) Uani d 1
H H16 1.258641 0.392175 0.081252 0.024 Uiso calc 1
C C24 1.0956(2) 0.36811(16) 0.16959(13) 0.0210(4) Uani d 1
H H17 1.131644 0.294102 0.186555 0.025 Uiso calc 1
C C25 0.9656(2) 0.41942(15) 0.20793(12) 0.0178(4) Uani d 1
H H18 0.913046 0.377820 0.249434 0.021 Uiso calc 1
C C26 0.98624(19) 0.58098(14) 0.12670(11) 0.0140(3) Uani d 1
C C27 0.92727(19) 0.69317(14) 0.10620(11) 0.0134(3) Uani d 1
P P1 -0.06216(5) 1.07671(4) 0.28379(3) 0.01764(10) Uani d 1
F F1 0.08571(15) 1.13260(13) 0.29517(10) 0.0407(4) Uani d 1
F F2 -0.07497(16) 1.12468(12) 0.18336(8) 0.0367(3) Uani d 1
F F3 -0.20929(14) 1.02145(11) 0.27239(9) 0.0330(3) Uani d 1
F F4 -0.04921(18) 1.02975(13) 0.38455(9) 0.0462(4) Uani d 1
F F5 -0.15412(16) 1.18707(11) 0.31890(10) 0.0372(3) Uani d 1
F F6 0.02958(15) 0.96652(11) 0.24816(11) 0.0407(4) Uani d 1
O O1 0.46687(16) 0.11530(11) 0.48337(10) 0.0246(3) Uani d 1
C C28 0.6101(2) 0.05903(18) 0.46710(15) 0.0275(4) Uani d 1
H H19 0.684348 0.110335 0.476684 0.033 Uiso calc 1
H H20 0.618213 0.035696 0.403887 0.033 Uiso calc 1
C C29 0.3598(2) 0.04078(17) 0.47172(15) 0.0267(4) Uani d 1
H H21 0.361853 0.017159 0.408583 0.032 Uiso calc 1
H H22 0.260907 0.079038 0.484938 0.032 Uiso calc 1
O O2 0.43879(16) 0.25330(12) 0.19127(10) 0.0258(3) Uani d 1
C C30 0.4199(2) 0.14818(19) 0.23091(14) 0.0279(5) Uani d 1
H H23 0.345190 0.157520 0.279569 0.034 Uiso calc 1
H H24 0.513406 0.114588 0.257485 0.034 Uiso calc 1
C C31 0.3720(3) 0.07302(19) 0.16157(16) 0.0343(5) Uani d 1
H H25 0.358712 0.000165 0.189903 0.041 Uiso calc 1
H H26 0.276598 0.105373 0.136657 0.041 Uiso calc 1
O O3 0.4778(2) 0.05827(13) 0.09123(12) 0.0406(4) Uani d 1
C C32 0.5003(3) 0.16329(19) 0.05165(15) 0.0298(5) Uani d 1
H H27 0.408580 0.197032 0.023020 0.036 Uiso calc 1
H H28 0.577340 0.152711 0.004431 0.036 Uiso calc 1
C C33 0.5455(2) 0.23982(19) 0.12063(15) 0.0275(4) Uani d 1
H H29 0.641539 0.209207 0.145690 0.033 Uiso calc 1
H H30 0.556615 0.312911 0.092026 0.033 Uiso calc 1

loop_
_atom_site_aniso_label
_atom_site_aniso_U_11
_atom_site_aniso_U_22
_atom_site_aniso_U_33
_atom_site_aniso_U_12
_atom_site_aniso_U_13
_atom_site_aniso_U_23
Ni1 0.01357(11) 0.01267(11) 0.01108(11) -0.00176(8) -0.00075(8) -0.00039(8)
S1 0.0239(2) 0.0193(2) 0.0174(2) -0.00050(18) -0.00023(18) -0.00451(17)
S2 0.0155(2) 0.0246(2) 0.0219(2) -0.00020(18) -0.00392(17) -0.00288(18)
N1 0.0160(7) 0.0166(7) 0.0140(7) -0.0014(6) -0.0003(6) 0.0004(6)
N2 0.0158(7) 0.0137(7) 0.0152(7) -0.0014(6) 0.0007(6) -0.0004(5)
N3 0.0132(7) 0.0137(7) 0.0153(7) -0.0006(5) -0.0018(5) -0.0015(5)
N4 0.0142(7) 0.0141(7) 0.0124(7) -0.0018(5) -0.0019(5) -0.0006(5)
N5 0.0165(7) 0.0136(7) 0.0133(7) -0.0016(6) -0.0016(6) -0.0008(5)
C1 0.0178(9) 0.0165(8) 0.0159(8) -0.0009(7) -0.0001(7) -0.0001(7)
C2 0.0208(9) 0.0152(8) 0.0134(8) -0.0041(7) 0.0001(7) 0.0006(6)
C3 0.0205(9) 0.0201(9) 0.0189(9) 0.0001(7) 0.0019(7) -0.0026(7)
C4 0.0216(9) 0.0160(9) 0.0209(9) -0.0044(7) -0.0007(7) -0.0009(7)
C5 0.0263(10) 0.0153(9) 0.0288(10) -0.0055(8) 0.0045(8) 0.0001(7)
C6 0.0289(11) 0.0147(9) 0.0257(10) -0.0004(8) 0.0080(8) 0.0060(7)
C7 0.0217(9) 0.0177(9) 0.0163(8) 0.0039(7) 0.0030(7) 0.0028(7)
C8 0.0312(11) 0.0260(10) 0.0155(9) 0.0032(8) 0.0018(8) 0.0054(7)
C9 0.0310(11) 0.0309(11) 0.0126(8) 0.0042(9) -0.0036(8) -0.0005(8)
C10 0.0192(9) 0.0211(9) 0.0155(8) 0.0050(7) -0.0034(7) -0.0032(7)
C11 0.0233(10) 0.0272(10) 0.0206(9) 0.0021(8) -0.0081(8) -0.0086(8)
C12 0.0196(9) 0.0196(9) 0.0278(10) -0.0021(7) -0.0057(8) -0.0074(8)
C13 0.0174(9) 0.0151(8) 0.0209(9) -0.0014(7) -0.0016(7) -0.0021(7)
C14 0.0158(8) 0.0149(8) 0.0136(8) 0.0032(6) -0.0009(6) -0.0022(6)
C15 0.0171(9) 0.0137(8) 0.0153(8) 0.0005(7) 0.0008(7) -0.0003(6)
C16 0.0172(9) 0.0146(8) 0.0184(8) 0.0005(7) -0.0003(7) -0.0016(7)
C17 0.0234(10) 0.0142(8) 0.0203(9) -0.0009(7) -0.0023(7) 0.0020(7)
C18 0.0219(9) 0.0174(9) 0.0151(8) -0.0052(7) -0.0009(7) 0.0022(7)
C19 0.0161(8) 0.0177(8) 0.0125(8) -0.0039(7) -0.0023(6) -0.0008(6)
C20 0.0180(9) 0.0244(9) 0.0152(8) -0.0046(7) 0.0023(7) -0.0005(7)
C21 0.0164(9) 0.0240(9) 0.0173(9) -0.0013(7) 0.0023(7) -0.0043(7)
C22 0.0162(8) 0.0175(8) 0.0148(8) -0.0011(7) -0.0020(7) -0.0031(6)
C23 0.0173(9) 0.0194(9) 0.0229(9) 0.0036(7) -0.0021(7) -0.0061(7)
C24 0.0235(10) 0.0151(8) 0.0233(9) 0.0030(7) -0.0049(8) -0.0014(7)
C25 0.0213(9) 0.0154(8) 0.0168(8) -0.0019(7) -0.0039(7) -0.0005(7)
C26 0.0138(8) 0.0142(8) 0.0138(8) -0.0005(6) -0.0032(6) -0.0017(6)
C27 0.0143(8) 0.0142(8) 0.0119(7) -0.0019(6) -0.0032(6) -0.0010(6)
P1 0.0179(2) 0.0176(2) 0.0175(2) -0.00266(18) -0.00070(18) 0.00178(17)
F1 0.0282(7) 0.0550(9) 0.0433(8) -0.0218(7) 0.0021(6) -0.0075(7)
F2 0.0479(9) 0.0412(8) 0.0197(6) -0.0024(7) -0.0003(6) 0.0089(6)
F3 0.0254(7) 0.0397(8) 0.0370(7) -0.0140(6) 0.0059(5) -0.0143(6)
F4 0.0601(10) 0.0546(10) 0.0254(7) -0.0157(8) -0.0099(7) 0.0166(7)
F5 0.0406(8) 0.0258(7) 0.0450(8) -0.0014(6) 0.0112(6) -0.0130(6)
F6 0.0302(7) 0.0273(7) 0.0615(10) 0.0095(6) 0.0039(7) -0.0039(7)
O1 0.0298(8) 0.0153(7) 0.0285(8) -0.0022(6) 0.0013(6) -0.0007(6)
C28 0.0279(11) 0.0232(10) 0.0314(11) -0.0048(8) 0.0076(9) 0.0008(8)
C29 0.0253(11) 0.0221(10) 0.0325(11) -0.0013(8) -0.0005(9) -0.0006(8)
O2 0.0232(7) 0.0280(8) 0.0265(7) -0.0036(6) 0.0015(6) -0.0043(6)
C30 0.0207(10) 0.0383(12) 0.0241(10) -0.0018(9) -0.0007(8) 0.0059(9)
C31 0.0444(14) 0.0247(11) 0.0345(12) -0.0083(10) 0.0017(10) 0.0040(9)
O3 0.0588(12) 0.0220(8) 0.0392(10) 0.0015(8) 0.0122(8) -0.0051(7)
C32 0.0342(12) 0.0316(12) 0.0231(10) -0.0022(9) 0.0043(9) -0.0001(9)
C33 0.0198(10) 0.0352(12) 0.0279(11) -0.0059(9) 0.0011(8) 0.0020(9)

loop_
_atom_type_symbol
_atom_type_description
_atom_type_scat_dispersion_real
_atom_type_scat_dispersion_imag
_atom_type_scat_source
C C 0.0033 0.0016 'International Tables Vol C Tables 4.2.6.8 and 6.1.1.4'
H H 0.0000 0.0000 'International Tables Vol C Tables 4.2.6.8 and 6.1.1.4'
N N 0.0061 0.0033 'International Tables Vol C Tables 4.2.6.8 and 6.1.1.4'
O O 0.0106 0.0060 'International Tables Vol C Tables 4.2.6.8 and 6.1.1.4'
F F 0.0171 0.0103 'International Tables Vol C Tables 4.2.6.8 and 6.1.1.4'
P P 0.1023 0.0942 'International Tables Vol C Tables 4.2.6.8 and 6.1.1.4'
S S 0.1246 0.1234 'International Tables Vol C Tables 4.2.6.8 and 6.1.1.4'
Ni Ni 0.3393 1.1124 'International Tables Vol C Tables 4.2.6.8 and 6.1.1.4'

loop_
_geom_angle_atom_site_label_1
_geom_angle_atom_site_label_2
_geom_angle_atom_site_label_3
_geom_angle_site_symmetry_1
_geom_angle_site_symmetry_3
_geom_angle
_geom_angle_publ_flag
N1 Ni1 N5 . . 167.32(6) ?
N1 Ni1 N4 . . 93.43(6) ?
N5 Ni1 N4 . . 80.54(6) y
N1 Ni1 N2 . . 91.11(6) ?
N5 Ni1 N2 . . 95.58(6) ?
N4 Ni1 N2 . . 174.56(6) ?
N1 Ni1 N3 . . 96.71(6) ?
N5 Ni1 N3 . . 95.07(6) ?
N4 Ni1 N3 . . 96.57(6) ?
N2 Ni1 N3 . . 79.90(6) y
N1 Ni1 S1 . . 67.71(4) yes
N5 Ni1 S1 . . 100.94(4) ?
N4 Ni1 S1 . . 89.91(4) ?
N2 Ni1 S1 . . 94.59(4) ?
N3 Ni1 S1 . . 163.53(4) ?
C1 S1 Ni1 . . 72.66(6) ?
C3 S2 C1 . . 90.25(9) ?
C1 N1 C2 . . 112.89(16) ?
C1 N1 Ni1 . . 100.84(12) ?
C2 N1 Ni1 . . 146.25(13) ?
C4 N2 C15 . . 118.14(16) ?
C4 N2 Ni1 . . 128.68(13) ?
C15 N2 Ni1 . . 113.07(12) ?
C13 N3 C14 . . 118.13(16) ?
C13 N3 Ni1 . . 129.09(13) ?
C14 N3 Ni1 . . 112.67(11) ?
C16 N4 C27 . . 118.16(15) ?
C16 N4 Ni1 . . 129.33(13) ?
C27 N4 Ni1 . . 112.38(11) ?
C25 N5 C26 . . 117.93(16) ?
C25 N5 Ni1 . . 129.51(13) ?
C26 N5 Ni1 . . 112.56(11) ?
N1 C1 S1 . . 118.78(14) ?
N1 C1 S2 . . 111.99(14) ?
S1 C1 S2 . . 129.24(11) ?
C3 C2 N1 . . 114.64(17) ?
C3 C2 H1 . . 122.7 ?
N1 C2 H1 . . 122.7 ?
C2 C3 S2 . . 110.23(14) ?
C2 C3 H2 . . 124.9 ?
S2 C3 H2 . . 124.9 ?
N2 C4 C5 . . 122.83(18) ?
N2 C4 H3 . . 118.6 ?
C5 C4 H3 . . 118.6 ?
C6 C5 C4 . . 119.28(18) ?
C6 C5 H4 . . 120.4 ?
C4 C5 H4 . . 120.4 ?
C5 C6 C7 . . 119.59(18) ?
C5 C6 H5 . . 120.2 ?
C7 C6 H5 . . 120.2 ?
C15 C7 C6 . . 117.20(18) ?
C15 C7 C8 . . 119.17(18) ?
C6 C7 C8 . . 123.63(18) ?
C9 C8 C7 . . 120.92(18) ?
C9 C8 H6 . . 119.5 ?
C7 C8 H6 . . 119.5 ?
C8 C9 C10 . . 121.29(18) ?
C8 C9 H7 . . 119.4 ?
C10 C9 H7 . . 119.4 ?
C14 C10 C11 . . 117.21(18) ?
C14 C10 C9 . . 118.94(18) ?
C11 C10 C9 . . 123.85(18) ?
C12 C11 C10 . . 119.52(18) ?
C12 C11 H8 . . 120.2 ?
C10 C11 H8 . . 120.2 ?
C11 C12 C13 . . 119.36(18) ?
C11 C12 H9 . . 120.3 ?
C13 C12 H9 . . 120.3 ?
N3 C13 C12 . . 122.67(18) ?
N3 C13 H10 . . 118.7 ?
C12 C13 H10 . . 118.7 ?
N3 C14 C10 . . 123.10(17) ?
N3 C14 C15 . . 117.20(15) ?
C10 C14 C15 . . 119.70(17) ?
N2 C15 C7 . . 122.97(17) ?
N2 C15 C14 . . 117.04(16) ?
C7 C15 C14 . . 119.99(17) ?
N4 C16 C17 . . 122.88(17) ?
N4 C16 H11 . . 118.6 ?
C17 C16 H11 . . 118.6 ?
C18 C17 C16 . . 119.20(17) ?
C18 C17 H12 . . 120.4 ?
C16 C17 H12 . . 120.4 ?
C17 C18 C19 . . 119.37(17) ?
C17 C18 H13 . . 120.3 ?
C19 C18 H13 . . 120.3 ?
C27 C19 C18 . . 117.60(17) ?
C27 C19 C20 . . 118.87(17) ?
C18 C19 C20 . . 123.53(17) ?
C21 C20 C19 . . 121.19(17) ?
C21 C20 H14 . . 119.4 ?
C19 C20 H14 . . 119.4 ?
C20 C21 C22 . . 120.89(17) ?
C20 C21 H15 . . 119.6 ?
C22 C21 H15 . . 119.6 ?
C26 C22 C23 . . 117.41(17) ?
C26 C22 C21 . . 119.09(17) ?
C23 C22 C21 . . 123.49(17) ?
C24 C23 C22 . . 119.49(18) ?
C24 C23 H16 . . 120.3 ?
C22 C23 H16 . . 120.3 ?
C23 C24 C25 . . 119.32(18) ?
C23 C24 H17 . . 120.3 ?
C25 C24 H17 . . 120.3 ?
N5 C25 C24 . . 122.78(18) ?
N5 C25 H18 . . 118.6 ?
C24 C25 H18 . . 118.6 ?
N5 C26 C22 . . 122.98(16) ?
N5 C26 C27 . . 117.26(16) ?
C22 C26 C27 . . 119.76(16) ?
N4 C27 C19 . . 122.76(16) ?
N4 C27 C26 . . 117.15(15) ?
C19 C27 C26 . . 120.09(16) ?
F3 P1 F2 . . 90.17(8) ?
F3 P1 F4 . . 90.13(8) ?
F2 P1 F4 . . 179.51(9) ?
F3 P1 F5 . . 90.39(8) ?
F2 P1 F5 . . 90.13(8) ?
F4 P1 F5 . . 89.48(9) ?
F3 P1 F6 . . 89.55(8) ?
F2 P1 F6 . . 89.58(8) ?
F4 P1 F6 . . 90.81(9) ?
F5 P1 F6 . . 179.70(9) ?
F3 P1 F1 . . 179.86(10) ?
F2 P1 F1 . . 89.74(8) ?
F4 P1 F1 . . 89.96(8) ?
F5 P1 F1 . . 89.50(8) ?
F6 P1 F1 . . 90.56(8) ?
C29 O1 C28 . . 109.56(15) ?
O1 C28 C29 . 2_656 111.04(17) ?
O1 C28 H19 . . 109.4 ?
C29 C28 H19 2_656 . 109.4 ?
O1 C28 H20 . . 109.4 ?
C29 C28 H20 2_656 . 109.4 ?
H19 C28 H20 . . 108.0 ?
O1 C29 C28 . 2_656 110.46(18) ?
O1 C29 H21 . . 109.6 ?
C28 C29 H21 2_656 . 109.6 ?
O1 C29 H22 . . 109.6 ?
C28 C29 H22 2_656 . 109.6 ?
H21 C29 H22 . . 108.1 ?
C30 O2 C33 . . 109.66(16) ?
O2 C30 C31 . . 110.18(17) ?
O2 C30 H23 . . 109.6 ?
C31 C30 H23 . . 109.6 ?
O2 C30 H24 . . 109.6 ?
C31 C30 H24 . . 109.6 ?
H23 C30 H24 . . 108.1 ?
O3 C31 C30 . . 110.5(2) ?
O3 C31 H25 . . 109.5 ?
C30 C31 H25 . . 109.5 ?
O3 C31 H26 . . 109.5 ?
C30 C31 H26 . . 109.5 ?
H25 C31 H26 . . 108.1 ?
C31 O3 C32 . . 109.84(17) ?
O3 C32 C33 . . 111.09(18) ?
O3 C32 H27 . . 109.4 ?
C33 C32 H27 . . 109.4 ?
O3 C32 H28 . . 109.4 ?
C33 C32 H28 . . 109.4 ?
H27 C32 H28 . . 108.0 ?
O2 C33 C32 . . 110.56(17) ?
O2 C33 H29 . . 109.5 ?
C32 C33 H29 . . 109.5 ?
O2 C33 H30 . . 109.5 ?
C32 C33 H30 . . 109.5 ?
H29 C33 H30 . . 108.1 ?

loop_
_geom_bond_atom_site_label_1
_geom_bond_atom_site_label_2
_geom_bond_site_symmetry_2
_geom_bond_distance
_geom_bond_publ_flag
Ni1 N1 . 2.0524(16) yes
Ni1 N5 . 2.0668(15) y
Ni1 N4 . 2.0735(15) y
Ni1 N2 . 2.0780(15) y
Ni1 N3 . 2.0890(15) y
Ni1 S1 . 2.5871(5) yes
S1 C1 . 1.7143(19) ?
S2 C3 . 1.724(2) ?
S2 C1 . 1.7377(19) ?
N1 C1 . 1.324(2) ?
N1 C2 . 1.373(2) ?
N2 C4 . 1.326(2) ?
N2 C15 . 1.360(2) ?
N3 C13 . 1.327(2) ?
N3 C14 . 1.359(2) ?
N4 C16 . 1.325(2) ?
N4 C27 . 1.359(2) ?
N5 C25 . 1.329(2) ?
N5 C26 . 1.359(2) ?
C2 C3 . 1.353(3) ?
C2 H1 . 0.9500 ?
C3 H2 . 0.9500 ?
C4 C5 . 1.397(3) ?
C4 H3 . 0.9500 ?
C5 C6 . 1.370(3) ?
C5 H4 . 0.9500 ?
C6 C7 . 1.407(3) ?
C6 H5 . 0.9500 ?
C7 C15 . 1.402(2) ?
C7 C8 . 1.431(3) ?
C8 C9 . 1.352(3) ?
C8 H6 . 0.9500 ?
C9 C10 . 1.434(3) ?
C9 H7 . 0.9500 ?
C10 C14 . 1.405(2) ?
C10 C11 . 1.407(3) ?
C11 C12 . 1.370(3) ?
C11 H8 . 0.9500 ?
C12 C13 . 1.403(3) ?
C12 H9 . 0.9500 ?
C13 H10 . 0.9500 ?
C14 C15 . 1.436(2) ?
C16 C17 . 1.403(3) ?
C16 H11 . 0.9500 ?
C17 C18 . 1.369(3) ?
C17 H12 . 0.9500 ?
C18 C19 . 1.407(3) ?
C18 H13 . 0.9500 ?
C19 C27 . 1.402(2) ?
C19 C20 . 1.432(3) ?
C20 C21 . 1.355(3) ?
C20 H14 . 0.9500 ?
C21 C22 . 1.433(3) ?
C21 H15 . 0.9500 ?
C22 C26 . 1.403(2) ?
C22 C23 . 1.404(3) ?
C23 C24 . 1.368(3) ?
C23 H16 . 0.9500 ?
C24 C25 . 1.401(3) ?
C24 H17 . 0.9500 ?
C25 H18 . 0.9500 ?
C26 C27 . 1.433(2) ?
P1 F3 . 1.5901(13) ?
P1 F2 . 1.5925(13) ?
P1 F4 . 1.5929(14) ?
P1 F5 . 1.5944(14) ?
P1 F6 . 1.5946(14) ?
P1 F1 . 1.6002(14) ?
O1 C29 . 1.427(2) ?
O1 C28 . 1.430(3) ?
C28 C29 2_656 1.499(3) ?
C28 H19 . 0.9900 ?
C28 H20 . 0.9900 ?
C29 H21 . 0.9900 ?
C29 H22 . 0.9900 ?
O2 C30 . 1.421(3) ?
O2 C33 . 1.427(3) ?
C30 C31 . 1.500(3) ?
C30 H23 . 0.9900 ?
C30 H24 . 0.9900 ?
C31 O3 . 1.419(3) ?
C31 H25 . 0.9900 ?
C31 H26 . 0.9900 ?
O3 C32 . 1.427(3) ?
C32 C33 . 1.498(3) ?
C32 H27 . 0.9900 ?
C32 H28 . 0.9900 ?
C33 H29 . 0.9900 ?
C33 H30 . 0.9900 ?

loop_
_geom_hbond_atom_site_label_D
_geom_hbond_atom_site_label_H
_geom_hbond_atom_site_label_A
_geom_hbond_site_symmetry_A
_geom_hbond_distance_DH
_geom_hbond_distance_HA
_geom_hbond_distance_DA
_geom_hbond_angle_DHA
C2 H1 O1 2_666 0.95 2.42 3.330(2) 159.7
C3 H2 F6 . 0.95 2.47 3.074(2) 121.7
C4 H3 O2 . 0.95 2.51 3.226(2) 132.1
C5 H4 O1 . 0.95 2.63 3.269(2) 124.7
C12 H9 F4 1_655 0.95 2.63 3.249(3) 123.5
C13 H10 F6 1_655 0.95 2.56 3.412(2) 149.6
C24 H17 F1 1_645 0.95 2.58 3.386(3) 143.0
C28 H20 F3 1_645 0.99 2.50 3.336(3) 142.2
C30 H23 F1 1_545 0.99 2.44 3.225(3) 135.6

loop_
_geom_torsion_atom_site_label_1
_geom_torsion_atom_site_label_2
_geom_torsion_atom_site_label_3
_geom_torsion_atom_site_label_4
_geom_torsion_site_symmetry_4
_geom_torsion
C2 N1 C1 S1 . 179.41(13)
Ni1 N1 C1 S1 . -1.39(16)
C2 N1 C1 S2 . -0.3(2)
Ni1 N1 C1 S2 . 178.89(9)
Ni1 S1 C1 N1 . 1.14(13)
Ni1 S1 C1 S2 . -179.20(15)
C3 S2 C1 N1 . 0.03(15)
C3 S2 C1 S1 . -179.65(14)
C1 N1 C2 C3 . 0.5(2)
Ni1 N1 C2 C3 . -178.06(17)
N1 C2 C3 S2 . -0.5(2)
C1 S2 C3 C2 . 0.25(15)
C15 N2 C4 C5 . -0.1(3)
Ni1 N2 C4 C5 . -175.92(14)
N2 C4 C5 C6 . 0.3(3)
C4 C5 C6 C7 . -0.3(3)
C5 C6 C7 C15 . 0.2(3)
C5 C6 C7 C8 . 179.18(19)
C15 C7 C8 C9 . 0.0(3)
C6 C7 C8 C9 . -179.0(2)
C7 C8 C9 C10 . 0.2(3)
C8 C9 C10 C14 . -0.4(3)
C8 C9 C10 C11 . 179.5(2)
C14 C10 C11 C12 . 0.2(3)
C9 C10 C11 C12 . -179.65(19)
C10 C11 C12 C13 . 0.6(3)
C14 N3 C13 C12 . 0.7(3)
Ni1 N3 C13 C12 . 176.59(14)
C11 C12 C13 N3 . -1.1(3)
C13 N3 C14 C10 . 0.1(3)
Ni1 N3 C14 C10 . -176.42(14)
C13 N3 C14 C15 . 179.19(16)
Ni1 N3 C14 C15 . 2.7(2)
C11 C10 C14 N3 . -0.5(3)
C9 C10 C14 N3 . 179.28(17)
C11 C10 C14 C15 . -179.60(17)
C9 C10 C14 C15 . 0.2(3)
C4 N2 C15 C7 . 0.0(3)
Ni1 N2 C15 C7 . 176.42(14)
C4 N2 C15 C14 . -178.94(16)
Ni1 N2 C15 C14 . -2.5(2)
C6 C7 C15 N2 . 0.0(3)
C8 C7 C15 N2 . -179.08(17)
C6 C7 C15 C14 . 178.90(17)
C8 C7 C15 C14 . -0.2(3)
N3 C14 C15 N2 . -0.1(2)
C10 C14 C15 N2 . 179.01(16)
N3 C14 C15 C7 . -179.09(16)
C10 C14 C15 C7 . 0.0(3)
C27 N4 C16 C17 . 1.2(3)
Ni1 N4 C16 C17 . -174.37(14)
N4 C16 C17 C18 . -0.5(3)
C16 C17 C18 C19 . -0.8(3)
C17 C18 C19 C27 . 1.3(3)
C17 C18 C19 C20 . -178.73(18)
C27 C19 C20 C21 . -1.8(3)
C18 C19 C20 C21 . 178.29(18)
C19 C20 C21 C22 . 2.3(3)
C20 C21 C22 C26 . 0.0(3)
C20 C21 C22 C23 . 179.21(18)
C26 C22 C23 C24 . 2.7(3)
C21 C22 C23 C24 . -176.58(18)
C22 C23 C24 C25 . -0.5(3)
C26 N5 C25 C24 . 2.4(3)
Ni1 N5 C25 C24 . -176.95(13)
C23 C24 C25 N5 . -2.2(3)
C25 N5 C26 C22 . 0.0(3)
Ni1 N5 C26 C22 . 179.44(13)
C25 N5 C26 C27 . 179.54(15)
Ni1 N5 C26 C27 . -1.01(19)
C23 C22 C26 N5 . -2.5(3)
C21 C22 C26 N5 . 176.79(16)
C23 C22 C26 C27 . 177.96(16)
C21 C22 C26 C27 . -2.8(3)
C16 N4 C27 C19 . -0.5(2)
Ni1 N4 C27 C19 . 175.75(13)
C16 N4 C27 C26 . 179.86(15)
Ni1 N4 C27 C26 . -3.88(19)
C18 C19 C27 N4 . -0.7(3)
C20 C19 C27 N4 . 179.34(16)
C18 C19 C27 C26 . 178.90(16)
C20 C19 C27 C26 . -1.0(2)
N5 C26 C27 N4 . 3.4(2)
C22 C26 C27 N4 . -177.08(15)
N5 C26 C27 C19 . -176.28(15)
C22 C26 C27 C19 . 3.3(2)
C29 O1 C28 C29 2_656 -57.7(2)
C28 O1 C29 C28 2_656 57.4(2)
C33 O2 C30 C31 . -58.8(2)
O2 C30 C31 O3 . 59.4(2)
C30 C31 O3 C32 . -57.7(3)
C31 O3 C32 C33 . 56.7(3)
C30 O2 C33 C32 . 57.7(2)
O3 C32 C33 O2 . -57.0(2)
